data_1566953
loop_
_publ_author_name
'Li, Xia'
'Xie, Jialin'
'Du, Zhenglin'
'Jiang, Long'
'Li, Guangqin'
'Ling, Sanliang'
'Zhu, Kelong'

_publ_section_title
;
 Docking rings in a solid: reversible assembling of pseudorotaxanes inside
 a zirconium metal--organic framework
;
_journal_name_full 'Chemical Science'
_journal_paper_doi 10.1039/D2SC01497A
_journal_year 2022
_chemical_formula_moiety 'C210 H128 N12 O32 Zr6, 35[H2O], 13[C3H7NO]'
_chemical_formula_sum 'C249 H289 N25 O80 Zr6'
_chemical_formula_weight 5459.35
_space_group_crystal_system cubic
_space_group_IT_number 202
_space_group_name_Hall '-F 2 2 3'
_space_group_name_H-M_alt 'F m -3'
_atom_sites_solution_hydrogens mixed
_atom_sites_solution_primary dual
_audit_creation_date 2022-04-18
_audit_creation_method
;
Olex2 1.5
(compiled 2022.04.07 svn.rca3783a0 for OlexSys, GUI svn.r6498)
;
_audit_update_record
;
2022-04-19 deposited with the CCDC.	2022-05-11 downloaded from the CCDC.
;
_cell_angle_alpha 90
_cell_angle_beta 90
_cell_angle_gamma 90
_cell_formula_units_Z 4
_cell_length_a 38.4865(7)
_cell_length_b 38.4865(7)
_cell_length_c 38.4865(7)
_cell_measurement_reflns_used 3597
_cell_measurement_temperature 150.00(10)
_cell_measurement_theta_max 43.6230
_cell_measurement_theta_min 4.9840
_cell_volume 57006.6(18)
_computing_cell_refinement 'CrysAlisPro 1.171.39.46 (Rigaku OD, 2018)'
_computing_data_collection 'CrysAlisPro 1.171.39.46 (Rigaku OD, 2018)'
_computing_data_reduction 'CrysAlisPro 1.171.39.46 (Rigaku OD, 2018)'
_computing_molecular_graphics 'Olex2 1.5 (Dolomanov et al., 2009)'
_computing_publication_material 'Olex2 1.5 (Dolomanov et al., 2009)'
_computing_structure_refinement 'SHELXL 2019/2 (Sheldrick, 2015)'
_computing_structure_solution 'SHELXT  (Sheldrick, 2015)'
_diffrn_ambient_temperature 150.00(10)
_diffrn_detector_area_resol_mean 10.5826
_diffrn_measured_fraction_theta_full 0.969
_diffrn_measured_fraction_theta_max 0.966
_diffrn_measurement_device_type 'SuperNova, Dual, Cu at home/near, AtlasS2'
_diffrn_measurement_method '\w scans'
_diffrn_radiation_type CuK\a
_diffrn_radiation_wavelength 1.54178
_diffrn_reflns_av_R_equivalents 0.0455
_diffrn_reflns_av_unetI/netI 0.0196
_diffrn_reflns_Laue_measured_fraction_full 0.969
_diffrn_reflns_Laue_measured_fraction_max 0.966
_diffrn_reflns_limit_h_max 15
_diffrn_reflns_limit_h_min -33
_diffrn_reflns_limit_k_max 33
_diffrn_reflns_limit_k_min -4
_diffrn_reflns_limit_l_max 26
_diffrn_reflns_limit_l_min -34
_diffrn_reflns_number 9487
_diffrn_reflns_point_group_measured_fraction_full 0.969
_diffrn_reflns_point_group_measured_fraction_max 0.966
_diffrn_reflns_theta_full 43.845
_diffrn_reflns_theta_max 43.845
_diffrn_reflns_theta_min 3.809
_diffrn_source 'micro-focus sealed X-ray tube'
_exptl_absorpt_coefficient_mu 1.214
_exptl_absorpt_correction_T_max 1.00000
_exptl_absorpt_correction_T_min 0.36110
_exptl_absorpt_correction_type multi-scan
_exptl_absorpt_process_details
;
CrysAlisPro 1.171.39.46 (Rigaku Oxford Diffraction, 2018)
Empirical absorption correction using spherical harmonics,
 implemented in SCALE3 ABSPACK scaling algorithm.
;
_exptl_crystal_colour black
_exptl_crystal_colour_primary black
_exptl_crystal_density_diffrn 0.636
_exptl_crystal_description block
_exptl_crystal_F_000 11352
_exptl_crystal_size_max 0.08
_exptl_crystal_size_mid 0.05
_exptl_crystal_size_min 0.05
_refine_diff_density_max 0.989
_refine_diff_density_min -0.676
_refine_diff_density_rms 0.070
_refine_ls_extinction_method none
_refine_ls_goodness_of_fit_ref 1.679
_refine_ls_hydrogen_treatment constr
_refine_ls_matrix_type full
_refine_ls_number_parameters 306
_refine_ls_number_reflns 1886
_refine_ls_number_restraints 432
_refine_ls_restrained_S_all 1.713
_refine_ls_R_factor_all 0.1457
_refine_ls_R_factor_gt 0.1352
_refine_ls_shift/su_max 0.001
_refine_ls_shift/su_mean 0.000
_refine_ls_structure_factor_coef Fsqd
_refine_ls_weighting_details 'w=1/[\s^2^(Fo^2^)+(0.2000P)^2^] where P=(Fo^2^+2Fc^2^)/3'
_refine_ls_weighting_scheme calc
_refine_ls_wR_factor_gt 0.3408
_refine_ls_wR_factor_ref 0.3661
_reflns_Friedel_coverage 0.000
_reflns_number_gt 1442
_reflns_number_total 1886
_reflns_threshold_expression 'I > 2\s(I)'
_cod_data_source_file d2sc01497a2.cif
_cod_data_source_block fm-3_sq
_cod_original_cell_volume 57007(3)
_cod_database_code 1566953
_shelx_shelxl_version_number 2019/2
_shelx_space_group_comment
;
The symmetry employed for this shelxl refinement is uniquely defined
by the following loop, which should always be used as a source of
symmetry information in preference to the above space-group names.
They are only intended as comments.
;
_shelx_estimated_absorpt_t_max 0.942
_shelx_estimated_absorpt_t_min 0.909
_olex2_refinement_description
;
1. Twinned data refinement
 Scales: 0.528(14)
 0.472(14)
2. Fixed Uiso
 At 1.2 times of:
  All C(H) groups, All N(H) groups
 At 1.5 times of:
  All O(H) groups
3. Restrained distances
 C3-C1 = C12-C10 = C19-C18 = C26-C15 = C35-C33
 1.5 with sigma of 0.02
 C1-O2 = C1-O3 = C35-O4 = C35-O5
 1.25 with sigma of 0.02
 N1-C17 = N1-C18 = N2-C18 = N2-C16
 1.35 with sigma of 0.02
 C16-C18 = C18-C17 = C17-N2 = N2-N1 = N1-C16
 2.35 with sigma of 0.02
 C1-C2 \\sim C1-C4 \\sim C10-C17 \\sim C10-C13 \\sim C12-C9 \\sim C12-C11 \\sim
C18-C20 \\sim C18-C24 ~
 C15-C25 \\sim C15-C27 \\sim C26-C14 \\sim C26-C16 \\sim C35-C32 \\sim C35-C34
 with sigma of 0.02
 O2-C3 \\sim O3-C3 \\sim O4-C33 \\sim O5-C33
 with sigma of 0.01
 N1-C19 \\sim N2-C19
 with sigma of 0.01
4. Restrained planarity
 C1, C2, C3, C4, C5, C6, C7, C8, C9, C10, C11, C12
 with sigma of 0.1
 C15, C25, C26, C27, C28, C29, C30, C31, C32, C33, C34, C35
 with sigma of 0.1
 O2, O3, C1, C3
 with sigma of 0.01
 O4, O5, C33, C35
 with sigma of 0.01
 N1, N2, C10, C12, C13, C14, C15, C16, C17, C18, C19, C26
 with sigma of 0.1
 C18, C19, C20, C21, C22, C23, C24
 with sigma of 0.1
5. Rigid bond restraints
 Zr1, O2
 with sigma for 1-2 distances of 0.001 and sigma for 1-3 distances of 0.002
6. Uiso/Uaniso restraints and constraints
O2 \\sim O3 \\sim O4 \\sim O5 \\sim N1 \\sim N2 \\sim C1 \\sim C2 \\sim C3
\\sim C4 \\sim C5 \\sim C6 \\sim C7 \\sim C8 \\sim C9 \\sim C10 \\sim C11 \\sim
C12 \\sim C13 \\sim C14 \\sim C15 \\sim C16 \\sim C17 \\sim C18 \\sim C24 \\sim
C19 \\sim C20 \\sim C21 \\sim C22 \\sim C23 \\sim C25 \\sim C26 \\sim C27 \\sim
C28 \\sim C29 \\sim C30 \\sim C31 \\sim C32 \\sim C33 \\sim C34 \\sim C35:
within 2A with sigma of 0.04 and sigma for terminal atoms of 0.08 within 2A
7. Others
 Fixed Sof: H1A(0.33333) O2(0.25) O3(0.25) O4(0.25) O5(0.25) N1(0.25)
 H1(0.125) N2(0.25) H2(0.125) C1(0.25) C2(0.25) H2A(0.25) C3(0.25) C4(0.25)
 H4(0.25) C5(0.25) H5(0.25) C6(0.25) C7(0.25) C8(0.25) H8(0.25) C9(0.25)
 H9(0.25) C10(0.25) C11(0.25) H11(0.25) C12(0.25) C13(0.25) H13(0.25) C14(0.25)
 H14(0.25) C15(0.25) C16(0.25) C17(0.25) C18(0.25) C24(0.25) H24(0.25)
 C19(0.25) C20(0.25) H20(0.25) C21(0.25) H21(0.25) C22(0.25) H22(0.25)
 C23(0.25) H23(0.25) C25(0.25) H25(0.25) C26(0.25) C27(0.25) H27(0.25)
 C28(0.25) H28(0.25) C29(0.25) C30(0.25) C31(0.25) H31(0.25) C32(0.25)
 H32(0.25) C33(0.25) C34(0.25) H34(0.25) C35(0.25)
8.a Riding coordinates:
 O1(H1A)
8.b Aromatic/amide H refined with riding coordinates:
 N1(H1), N2(H2), C2(H2A), C4(H4), C5(H5), C8(H8), C9(H9), C11(H11), C13(H13),
 C14(H14), C24(H24), C20(H20), C21(H21), C22(H22), C23(H23), C25(H25), C27(H27),
  C28(H28), C31(H31), C32(H32), C34(H34)
8.c Fitted hexagon refined as free rotating group:
 C12(C13,C14,C15,C16,C17), C24(C19,C20,C21,C22,C23)
8.d Naphthalene refined as free rotating group:
 C2(C3,C4,C5,C6,C7,C8,C9,C10,C11), C25(C26,C27,C28,C29,C30,C31,C32,C33,C34)
;
_platon_squeeze_special_details
;
A solvent mask was calculated and 3397 electrons were 
found in a volume of 31033\%A^3^ in 1 void per unit cell. 
This is consistent with the presence of 
35[H2O], 13[C3H7NO] per Formula Unit 
which account for 3480 electrons 
per unit cell.

The solvent data was based on TG result.
;
_platon_squeeze_void_probe_radius 1.20
_olex2_submission_special_instructions 'No special instructions were received'

loop_
_space_group_symop_operation_xyz
'x, y, z'
'z, x, y'
'y, z, x'
'-y, -z, x'
'z, -x, -y'
'-y, z, -x'
'-z, -x, y'
'-z, x, -y'
'y, -z, -x'
'-x, -y, z'
'x, -y, -z'
'-x, y, -z'
'x, y+1/2, z+1/2'
'z, x+1/2, y+1/2'
'y, z+1/2, x+1/2'
'-y, -z+1/2, x+1/2'
'z, -x+1/2, -y+1/2'
'-y, z+1/2, -x+1/2'
'-z, -x+1/2, y+1/2'
'-z, x+1/2, -y+1/2'
'y, -z+1/2, -x+1/2'
'-x, -y+1/2, z+1/2'
'x, -y+1/2, -z+1/2'
'-x, y+1/2, -z+1/2'
'x+1/2, y, z+1/2'
'z+1/2, x, y+1/2'
'y+1/2, z, x+1/2'
'-y+1/2, -z, x+1/2'
'z+1/2, -x, -y+1/2'
'-y+1/2, z, -x+1/2'
'-z+1/2, -x, y+1/2'
'-z+1/2, x, -y+1/2'
'y+1/2, -z, -x+1/2'
'-x+1/2, -y, z+1/2'
'x+1/2, -y, -z+1/2'
'-x+1/2, y, -z+1/2'
'x+1/2, y+1/2, z'
'z+1/2, x+1/2, y'
'y+1/2, z+1/2, x'
'-y+1/2, -z+1/2, x'
'z+1/2, -x+1/2, -y'
'-y+1/2, z+1/2, -x'
'-z+1/2, -x+1/2, y'
'-z+1/2, x+1/2, -y'
'y+1/2, -z+1/2, -x'
'-x+1/2, -y+1/2, z'
'x+1/2, -y+1/2, -z'
'-x+1/2, y+1/2, -z'
'-x, -y, -z'
'-z, -x, -y'
'-y, -z, -x'
'y, z, -x'
'-z, x, y'
'y, -z, x'
'z, x, -y'
'z, -x, y'
'-y, z, x'
'x, y, -z'
'-x, y, z'
'x, -y, z'
'-x, -y+1/2, -z+1/2'
'-z, -x+1/2, -y+1/2'
'-y, -z+1/2, -x+1/2'
'y, z+1/2, -x+1/2'
'-z, x+1/2, y+1/2'
'y, -z+1/2, x+1/2'
'z, x+1/2, -y+1/2'
'z, -x+1/2, y+1/2'
'-y, z+1/2, x+1/2'
'x, y+1/2, -z+1/2'
'-x, y+1/2, z+1/2'
'x, -y+1/2, z+1/2'
'-x+1/2, -y, -z+1/2'
'-z+1/2, -x, -y+1/2'
'-y+1/2, -z, -x+1/2'
'y+1/2, z, -x+1/2'
'-z+1/2, x, y+1/2'
'y+1/2, -z, x+1/2'
'z+1/2, x, -y+1/2'
'z+1/2, -x, y+1/2'
'-y+1/2, z, x+1/2'
'x+1/2, y, -z+1/2'
'-x+1/2, y, z+1/2'
'x+1/2, -y, z+1/2'
'-x+1/2, -y+1/2, -z'
'-z+1/2, -x+1/2, -y'
'-y+1/2, -z+1/2, -x'
'y+1/2, z+1/2, -x'
'-z+1/2, x+1/2, y'
'y+1/2, -z+1/2, x'
'z+1/2, x+1/2, -y'
'z+1/2, -x+1/2, y'
'-y+1/2, z+1/2, x'
'x+1/2, y+1/2, -z'
'-x+1/2, y+1/2, z'
'x+1/2, -y+1/2, z'

loop_
_atom_site_label
_atom_site_type_symbol
_atom_site_fract_x
_atom_site_fract_y
_atom_site_fract_z
_atom_site_U_iso_or_equiv
_atom_site_adp_type
_atom_site_occupancy
_atom_site_site_symmetry_order
_atom_site_calc_flag
_atom_site_refinement_flags_posn
_atom_site_refinement_flags_adp
_atom_site_refinement_flags_occupancy
_atom_site_disorder_assembly
_atom_site_disorder_group
Zr1 Zr 0.43611(4) 0.000000 1.000000 0.1837(15) Uani 1 4 d S TU P . .
O1 O 0.46906(15) 0.03094(15) 0.96906(15) 0.184(4) Uani 1 3 d S T P . .
H1A H 0.464762 0.026250 0.947280 0.276 Uiso 0.3333 1 d R U P . .
O2 O 0.4112(12) 0.0507(6) 0.9923(19) 0.25(2) Uani 0.25 1 d D U P A -1
O3 O 0.4544(6) 0.0907(5) 0.9908(14) 0.18(2) Uani 0.25 1 d D U P A -1
O4 O 0.0691(8) 0.4176(15) 0.996(3) 0.44(4) Uani 0.25 1 d D U P A -1
O5 O 0.1000(8) 0.4611(8) 0.998(2) 0.31(3) Uani 0.25 1 d D U P A -1
N1 N 0.2958(5) 0.2444(5) 0.9088(6) 0.44(2) Uani 0.25 1 d D U P A -1
H1 H 0.311332 0.228725 0.902833 0.523 Uiso 0.125 1 calc R U P A -1
N2 N 0.2512(6) 0.2849(6) 0.9068(6) 0.46(2) Uani 0.25 1 d D U P A -1
H2 H 0.234463 0.298583 0.899209 0.548 Uiso 0.125 1 calc R U P A -1
C1 C 0.4224(7) 0.0825(7) 0.9908(8) 0.27(2) Uani 0.25 1 d D U P A -1
C2 C 0.4040(5) 0.1436(6) 0.9787(7) 0.265(17) Uani 0.25 1 d DG U P A -1
H2A H 0.427257 0.148800 0.972436 0.318 Uiso 0.25 1 calc R U P A -1
C3 C 0.3953(6) 0.1109(5) 0.9890(7) 0.224(15) Uani 0.25 1 d DG U P A -1
C4 C 0.3620(7) 0.1034(5) 0.9980(11) 0.267(17) Uani 0.25 1 d DG U P A -1
H4 H 0.355949 0.080611 1.005190 0.321 Uiso 0.25 1 calc R U P A -1
C5 C 0.3372(6) 0.1286(6) 0.9966(12) 0.313(19) Uani 0.25 1 d G U P A -1
H5 H 0.313936 0.123411 1.002829 0.376 Uiso 0.25 1 calc R U P A -1
C6 C 0.3459(5) 0.1613(5) 0.9862(7) 0.302(17) Uani 0.25 1 d G U P A -1
C7 C 0.3792(5) 0.1688(5) 0.9773(5) 0.292(16) Uani 0.25 1 d G U P A -1
C8 C 0.3878(6) 0.2014(6) 0.9670(10) 0.306(18) Uani 0.25 1 d G U P A -1
H8 H 0.411147 0.206669 0.960708 0.368 Uiso 0.25 1 calc R U P A -1
C9 C 0.3631(7) 0.2266(6) 0.9656(9) 0.319(19) Uani 0.25 1 d DG U P A -1
H9 H 0.369135 0.249470 0.958346 0.382 Uiso 0.25 1 calc R U P A -1
C10 C 0.3298(6) 0.2192(6) 0.9745(7) 0.369(19) Uani 0.25 1 d DG U P A -1
C11 C 0.3211(5) 0.1865(6) 0.9849(9) 0.326(19) Uani 0.25 1 d DG U P A -1
H11 H 0.297825 0.181283 0.991100 0.392 Uiso 0.25 1 calc R U P A -1
C12 C 0.3013(6) 0.2457(6) 0.9741(5) 0.418(19) Uani 0.25 1 d DG U P A -1
C13 C 0.2890(7) 0.2594(6) 1.0042(5) 0.47(2) Uani 0.25 1 d DG U P A -1
H13 H 0.298685 0.252454 1.025824 0.566 Uiso 0.25 1 calc R U P A -1
C14 C 0.2627(8) 0.2830(7) 1.0035(5) 0.48(2) Uani 0.25 1 d DG U P A -1
H14 H 0.254085 0.292599 1.024542 0.571 Uiso 0.25 1 calc R U P A -1
C15 C 0.2488(7) 0.2930(7) 0.9726(6) 0.47(2) Uani 0.25 1 d DG U P A -1
C16 C 0.2611(6) 0.2793(6) 0.9424(5) 0.45(2) Uani 0.25 1 d DG U P A -1
C17 C 0.2874(5) 0.2557(5) 0.9432(5) 0.44(2) Uani 0.25 1 d DG U P A -1
C18 C 0.2739(7) 0.2640(7) 0.8860(5) 0.396(19) Uani 0.25 1 d D U P A -1
C24 C 0.2706(7) 0.2887(4) 0.8263(6) 0.270(18) Uani 0.25 1 d DG U P A -1
H24 H 0.271757 0.311463 0.835809 0.324 Uiso 0.25 1 calc R U P A -1
C19 C 0.2718(5) 0.2599(5) 0.8481(4) 0.285(15) Uani 0.25 1 d DG U P A -1
C20 C 0.2701(5) 0.2267(4) 0.8341(4) 0.105(6) Uani 0.25 1 d DG U P A -1
H20 H 0.270969 0.206988 0.849019 0.126 Uiso 0.25 1 calc R U P A -1
C21 C 0.2672(6) 0.2222(5) 0.7984(4) 0.196(13) Uani 0.25 1 d G U P A -1
H21 H 0.266089 0.199422 0.788889 0.235 Uiso 0.25 1 calc R U P A -1
C22 C 0.2660(6) 0.2509(7) 0.7766(4) 0.223(16) Uani 0.25 1 d G U P A -1
H22 H 0.264044 0.247876 0.752219 0.268 Uiso 0.25 1 calc R U P A -1
C23 C 0.2677(7) 0.2842(6) 0.7906(5) 0.212(16) Uani 0.25 1 d G U P A -1
H23 H 0.266878 0.303896 0.775678 0.254 Uiso 0.25 1 calc R U P A -1
C25 C 0.2112(7) 0.3376(8) 1.0004(8) 0.46(3) Uani 0.25 1 d DG U P A -1
H25 H 0.224423 0.334934 1.021080 0.547 Uiso 0.25 1 calc R U P A -1
C26 C 0.2191(7) 0.3184(7) 0.9718(7) 0.46(2) Uani 0.25 1 d DG U P A -1
C27 C 0.2002(12) 0.3222(13) 0.9422(8) 0.43(3) Uani 0.25 1 d DG U P A -1
H27 H 0.205745 0.308797 0.922209 0.518 Uiso 0.25 1 calc R U P A -1
C28 C 0.1734(14) 0.3451(14) 0.9412(9) 0.43(3) Uani 0.25 1 d G U P A -1
H28 H 0.160144 0.347787 0.920517 0.520 Uiso 0.25 1 calc R U P A -1
C29 C 0.1654(8) 0.3643(8) 0.9698(9) 0.42(2) Uani 0.25 1 d G U P A -1
C30 C 0.1844(7) 0.3605(7) 0.9994(8) 0.42(2) Uani 0.25 1 d G U P A -1
C31 C 0.1764(11) 0.3797(13) 1.0280(10) 0.41(3) Uani 0.25 1 d G U P A -1
H31 H 0.189652 0.377059 1.048690 0.488 Uiso 0.25 1 calc R U P A -1
C32 C 0.1496(11) 0.4027(12) 1.0270(12) 0.41(3) Uani 0.25 1 d DG U P A -1
H32 H 0.144051 0.416048 1.047000 0.496 Uiso 0.25 1 calc R U P A -1
C33 C 0.1307(8) 0.4064(8) 0.9974(12) 0.42(2) Uani 0.25 1 d DG U P A -1
C34 C 0.1386(10) 0.3873(10) 0.9688(11) 0.42(3) Uani 0.25 1 d DG U P A -1
H34 H 0.125371 0.389914 0.948129 0.505 Uiso 0.25 1 calc R U P A -1
C35 C 0.0994(9) 0.4296(8) 0.9972(14) 0.39(3) Uani 0.25 1 d D U P A -1

loop_
_atom_site_aniso_label
_atom_site_aniso_U_11
_atom_site_aniso_U_22
_atom_site_aniso_U_33
_atom_site_aniso_U_23
_atom_site_aniso_U_13
_atom_site_aniso_U_12
Zr1 0.1539(17) 0.194(3) 0.203(2) 0.000 0.000 0.000
O1 0.184(4) 0.184(4) 0.184(4) -0.024(3) 0.024(3) -0.024(3)
O2 0.30(4) 0.181(17) 0.28(5) 0.06(4) -0.08(4) -0.006(16)
O3 0.16(2) 0.094(11) 0.30(6) -0.01(2) -0.09(3) 0.046(11)
O4 0.40(7) 0.62(8) 0.31(6) -0.07(9) -0.11(8) 0.34(5)
O5 0.148(18) 0.41(5) 0.37(6) -0.20(6) -0.02(4) 0.15(3)
N1 0.42(4) 0.42(4) 0.46(4) 0.00(4) -0.05(4) 0.23(3)
N2 0.51(4) 0.38(4) 0.48(4) -0.06(4) 0.01(4) 0.20(4)
C1 0.29(3) 0.22(3) 0.29(4) 0.01(3) -0.08(4) 0.08(3)
C2 0.26(3) 0.21(3) 0.32(4) -0.03(3) -0.07(3) 0.08(3)
C3 0.23(3) 0.143(18) 0.30(4) -0.06(3) -0.07(3) 0.10(2)
C4 0.25(3) 0.20(2) 0.36(4) -0.03(4) -0.06(4) 0.10(3)
C5 0.31(3) 0.26(3) 0.37(4) -0.03(4) -0.04(4) 0.12(3)
C6 0.32(3) 0.23(3) 0.36(4) -0.07(3) -0.04(3) 0.12(3)
C7 0.31(3) 0.22(3) 0.35(3) -0.07(3) 0.02(3) 0.14(3)
C8 0.33(4) 0.27(3) 0.31(4) -0.04(3) 0.01(3) 0.17(3)
C9 0.34(4) 0.31(3) 0.30(3) -0.05(3) 0.01(3) 0.22(3)
C10 0.40(4) 0.36(3) 0.35(3) -0.04(3) -0.03(3) 0.19(3)
C11 0.35(4) 0.27(3) 0.36(4) -0.06(4) -0.05(3) 0.14(3)
C12 0.45(4) 0.41(4) 0.40(4) -0.03(3) 0.00(4) 0.27(3)
C13 0.52(5) 0.46(4) 0.44(4) -0.03(5) -0.01(5) 0.27(4)
C14 0.53(5) 0.45(4) 0.44(4) -0.03(5) -0.02(5) 0.27(4)
C15 0.55(4) 0.40(4) 0.45(4) -0.04(4) -0.04(4) 0.28(4)
C16 0.52(4) 0.38(3) 0.44(4) -0.03(4) -0.03(4) 0.26(3)
C17 0.46(4) 0.44(4) 0.42(4) -0.03(4) -0.01(4) 0.26(3)
C18 0.40(4) 0.35(3) 0.44(4) 0.00(4) -0.01(4) 0.15(3)
C24 0.24(3) 0.25(3) 0.32(4) 0.06(3) 0.03(3) -0.03(3)
C19 0.25(3) 0.27(3) 0.33(3) 0.05(3) 0.02(3) 0.05(3)
C20 0.124(16) 0.064(12) 0.128(12) 0.006(14) -0.002(15) 0.038(9)
C21 0.15(2) 0.19(3) 0.25(3) 0.01(3) -0.01(2) 0.020(19)
C22 0.17(2) 0.24(3) 0.26(3) 0.08(3) 0.08(2) -0.07(3)
C23 0.18(2) 0.20(3) 0.26(3) 0.02(2) -0.03(2) -0.11(2)
C25 0.55(5) 0.37(5) 0.44(5) -0.10(5) -0.08(5) 0.20(4)
C26 0.56(4) 0.36(4) 0.46(4) -0.08(4) -0.06(4) 0.23(4)
C27 0.54(5) 0.32(4) 0.44(5) -0.08(4) -0.09(5) 0.20(4)
C28 0.52(5) 0.32(5) 0.46(5) -0.10(4) -0.08(5) 0.17(4)
C29 0.49(5) 0.33(4) 0.45(4) -0.13(4) -0.09(5) 0.17(4)
C30 0.49(5) 0.33(4) 0.44(4) -0.11(5) -0.11(5) 0.20(4)
C31 0.46(5) 0.34(5) 0.42(5) -0.12(5) -0.14(5) 0.15(4)
C32 0.44(5) 0.37(5) 0.43(5) -0.12(5) -0.11(5) 0.12(4)
C33 0.43(5) 0.39(5) 0.43(4) -0.12(5) -0.10(5) 0.15(4)
C34 0.46(5) 0.35(5) 0.45(5) -0.14(5) -0.12(5) 0.14(4)
C35 0.36(5) 0.42(5) 0.39(5) -0.12(6) -0.10(5) 0.23(4)

loop_
_atom_type_symbol
_atom_type_description
_atom_type_scat_dispersion_real
_atom_type_scat_dispersion_imag
_atom_type_scat_source
C C 0.0181 0.0091 'International Tables Vol C Tables 4.2.6.8 and 6.1.1.4'
H H 0.0000 0.0000 'International Tables Vol C Tables 4.2.6.8 and 6.1.1.4'
N N 0.0311 0.0180 'International Tables Vol C Tables 4.2.6.8 and 6.1.1.4'
O O 0.0492 0.0322 'International Tables Vol C Tables 4.2.6.8 and 6.1.1.4'
Zr Zr -0.1862 2.2449 'International Tables Vol C Tables 4.2.6.8 and 6.1.1.4'

loop_
_geom_angle_atom_site_label_1
_geom_angle_atom_site_label_2
_geom_angle_atom_site_label_3
_geom_angle
_geom_angle_site_symmetry_1
_geom_angle_site_symmetry_3
_geom_angle_publ_flag
Zr1 Zr1 Zr1 60.0 86_656 27_545 ?
Zr1 Zr1 Zr1 90.0 86_656 38_446 ?
Zr1 Zr1 Zr1 90.0 75_566 27_545 ?
Zr1 Zr1 Zr1 60.0 27_545 38_446 ?
Zr1 Zr1 Zr1 60.0 75_566 38_446 ?
Zr1 Zr1 Zr1 60.0 86_656 75_566 ?
Zr1 Zr1 H1A 112.0(2) 86_656 91_446 ?
Zr1 Zr1 H1A 54.29(15) 27_545 91_446 ?
Zr1 Zr1 H1A 112.0(2) 86_656 38_446 ?
Zr1 Zr1 H1A 43.6(2) 38_446 38_446 ?
Zr1 Zr1 H1A 103.6(2) 75_566 91_446 ?
Zr1 Zr1 H1A 103.6(2) 75_566 41_456 ?
Zr1 Zr1 H1A 43.6(2) 38_446 91_446 ?
Zr1 Zr1 H1A 103.6(2) 27_545 92_456 ?
Zr1 Zr1 H1A 43.6(2) 86_656 92_456 ?
Zr1 Zr1 H1A 103.6(2) 27_545 38_446 ?
Zr1 Zr1 H1A 112.0(2) 38_446 92_456 ?
Zr1 Zr1 H1A 54.29(15) 27_545 41_456 ?
Zr1 Zr1 H1A 54.29(15) 75_566 38_446 ?
Zr1 Zr1 H1A 54.29(15) 75_566 92_456 ?
Zr1 Zr1 H1A 43.6(2) 86_656 41_456 ?
Zr1 Zr1 H1A 112.0(2) 38_446 41_456 ?
O1 Zr1 Zr1 34.43(12) 38_446 38_446 ?
O1 Zr1 Zr1 88.5(2) . 75_566 ?
O1 Zr1 Zr1 88.5(2) 75_566 38_446 ?
O1 Zr1 Zr1 88.5(2) 38_446 27_545 ?
O1 Zr1 Zr1 34.43(12) 75_566 86_656 ?
O1 Zr1 Zr1 34.43(12) . 86_656 ?
O1 Zr1 Zr1 88.5(2) . 38_446 ?
O1 Zr1 Zr1 34.43(12) 75_566 75_566 ?
O1 Zr1 Zr1 88.5(2) 38_446 86_656 ?
O1 Zr1 Zr1 88.5(2) 91_446 86_656 ?
O1 Zr1 Zr1 88.5(2) 75_566 27_545 ?
O1 Zr1 Zr1 88.5(2) 91_446 75_566 ?
O1 Zr1 Zr1 34.43(12) 91_446 38_446 ?
O1 Zr1 Zr1 34.43(12) 91_446 27_545 ?
O1 Zr1 Zr1 34.43(12) . 27_545 ?
O1 Zr1 Zr1 34.43(12) 38_446 75_566 ?
O1 Zr1 O1 68.8(3) 91_446 38_446 ?
O1 Zr1 O1 68.8(3) 91_446 . ?
O1 Zr1 O1 68.8(3) 75_566 . ?
O1 Zr1 O1 106.0(5) 38_446 . ?
O1 Zr1 O1 68.8(3) 75_566 38_446 ?
O1 Zr1 O1 106.0(5) 75_566 91_446 ?
O1 Zr1 H1A 23.90(2) . 41_456 ?
O1 Zr1 H1A 23.90(2) 38_446 38_446 ?
O1 Zr1 H1A 128.1(5) 75_566 91_446 ?
O1 Zr1 H1A 87.9(2) 75_566 38_446 ?
O1 Zr1 H1A 87.9(2) . 91_446 ?
O1 Zr1 H1A 128.2(5) . 38_446 ?
O1 Zr1 H1A 87.9(2) 38_446 92_456 ?
O1 Zr1 H1A 23.90(2) 91_446 91_446 ?
O1 Zr1 H1A 87.9(2) 91_446 41_456 ?
O1 Zr1 H1A 128.1(5) 91_446 92_456 ?
O1 Zr1 H1A 74.9(2) 75_566 41_456 ?
O1 Zr1 H1A 128.1(5) 38_446 41_456 ?
O1 Zr1 H1A 74.9(2) 91_446 38_446 ?
O1 Zr1 H1A 74.9(2) 38_446 91_446 ?
O1 Zr1 H1A 74.9(2) . 92_456 ?
O1 Zr1 H1A 23.90(2) 75_566 92_456 ?
O1 Zr1 O2 147.3(17) 38_446 . ?
O1 Zr1 O2 133.6(19) 91_446 . ?
O1 Zr1 O2 80.6(14) 75_566 . ?
O1 Zr1 O2 71.6(16) . . ?
H1A Zr1 H1A 151.5 91_446 92_456 ?
H1A Zr1 H1A 70.8 38_446 91_446 ?
H1A Zr1 H1A 70.8 41_456 92_456 ?
H1A Zr1 H1A 102.0 41_456 91_446 ?
H1A Zr1 H1A 102.0 38_446 92_456 ?
H1A Zr1 H1A 151.5 38_446 41_456 ?
O2 Zr1 Zr1 159.7(14) . 38_446 ?
O2 Zr1 Zr1 113.8(15) . 75_566 ?
O2 Zr1 Zr1 71.3(12) . 86_656 ?
O2 Zr1 Zr1 102.3(17) . 27_545 ?
O2 Zr1 H1A 136.1(19) . 91_446 ?
O2 Zr1 H1A 48.6(16) . 41_456 ?
O2 Zr1 H1A 151.3(19) . 38_446 ?
O2 Zr1 H1A 59.6(16) . 92_456 ?
Zr1 O1 Zr1 111.1(2) 86_656 27_545 ?
Zr1 O1 Zr1 111.1(2) 86_656 . ?
Zr1 O1 Zr1 111.1(2) 27_545 . ?
Zr1 O1 H1A 54.1(2) 86_656 28_565 ?
Zr1 O1 H1A 140.7 86_656 . ?
Zr1 O1 H1A 108.1 . . ?
Zr1 O1 H1A 54.1(2) . 41_456 ?
Zr1 O1 H1A 54.0 27_545 . ?
Zr1 O1 H1A 140.67(13) . 28_565 ?
Zr1 O1 H1A 108.15(13) 86_656 41_456 ?
Zr1 O1 H1A 108.15(13) 27_545 28_565 ?
Zr1 O1 H1A 140.67(13) 27_545 41_456 ?
H1A O1 H1A 93.2 . 41_456 ?
H1A O1 H1A 93.2 28_565 41_456 ?
H1A O1 H1A 93.2 . 28_565 ?
C1 O2 Zr1 134(3) . . ?
C17 N1 H1 127.0 . . ?
C17 N1 C18 105.9(11) . . ?
C18 N1 H1 127.0 . . ?
C16 N2 H2 126.7 . . ?
C18 N2 H2 126.7 . . ?
C18 N2 C16 106.6(11) . . ?
O2 C1 C3 117.2(17) . . ?
O3 C1 O2 124(3) . . ?
O3 C1 C3 119.2(15) . . ?
C3 C2 H2A 120.0 . . ?
C3 C2 C7 120.0 . . ?
C7 C2 H2A 120.0 . . ?
C2 C3 C1 120.9(8) . . ?
C4 C3 C1 119.1(8) . . ?
C4 C3 C2 120.0 . . ?
C3 C4 H4 120.0 . . ?
C3 C4 C5 120.0 . . ?
C5 C4 H4 120.0 . . ?
C4 C5 H5 120.0 . . ?
C6 C5 C4 120.0 . . ?
C6 C5 H5 120.0 . . ?
C5 C6 C7 120.0 . . ?
C5 C6 C11 120.0 . . ?
C7 C6 C11 120.0 . . ?
C6 C7 C2 120.0 . . ?
C8 C7 C2 120.0 . . ?
C8 C7 C6 120.0 . . ?
C7 C8 H8 120.0 . . ?
C7 C8 C9 120.0 . . ?
C9 C8 H8 120.0 . . ?
C8 C9 H9 120.0 . . ?
C10 C9 C8 120.0 . . ?
C10 C9 H9 120.0 . . ?
C9 C10 C11 120.0 . . ?
C9 C10 C12 122.9(7) . . ?
C11 C10 C12 117.1(7) . . ?
C6 C11 H11 120.0 . . ?
C10 C11 C6 120.0 . . ?
C10 C11 H11 120.0 . . ?
C13 C12 C10 120.6(8) . . ?
C13 C12 C17 120.0 . . ?
C17 C12 C10 119.4(8) . . ?
C12 C13 H13 120.0 . . ?
C12 C13 C14 120.0 . . ?
C14 C13 H13 120.0 . . ?
C13 C14 H14 120.0 . . ?
C15 C14 C13 120.0 . . ?
C15 C14 H14 120.0 . . ?
C14 C15 C16 120.0 . . ?
C14 C15 C26 120.0(7) . . ?
C16 C15 C26 120.0(7) . . ?
C15 C16 N2 131.5(9) . . ?
C17 C16 N2 108.5(9) . . ?
C17 C16 C15 120.0 . . ?
C12 C17 N1 129.4(9) . . ?
C16 C17 N1 110.6(9) . . ?
C16 C17 C12 120.0 . . ?
N1 C18 N2 108.3(12) . . ?
N1 C18 C19 125.8(12) . . ?
N2 C18 C19 125.5(12) . . ?
C19 C24 H24 120.0 . . ?
C19 C24 C23 120.0 . . ?
C23 C24 H24 120.0 . . ?
C24 C19 C18 121.1(8) . . ?
C24 C19 C20 120.0 . . ?
C20 C19 C18 118.9(7) . . ?
C19 C20 H20 120.0 . . ?
C21 C20 C19 120.0 . . ?
C21 C20 H20 120.0 . . ?
C20 C21 H21 120.0 . . ?
C20 C21 C22 120.0 . . ?
C22 C21 H21 120.0 . . ?
C21 C22 H22 120.0 . . ?
C23 C22 C21 120.0 . . ?
C23 C22 H22 120.0 . . ?
C24 C23 H23 120.0 . . ?
C22 C23 C24 120.0 . . ?
C22 C23 H23 120.0 . . ?
C26 C25 H25 120.0 . . ?
C26 C25 C30 120.0 . . ?
C30 C25 H25 120.0 . . ?
C25 C26 C15 120.5(7) . . ?
C27 C26 C15 119.5(7) . . ?
C27 C26 C25 120.0 . . ?
C26 C27 H27 120.0 . . ?
C26 C27 C28 120.0 . . ?
C28 C27 H27 120.0 . . ?
C27 C28 H28 120.0 . . ?
C27 C28 C29 120.0 . . ?
C29 C28 H28 120.0 . . ?
C28 C29 C30 120.0 . . ?
C28 C29 C34 120.0 . . ?
C30 C29 C34 120.0 . . ?
C29 C30 C25 120.0 . . ?
C31 C30 C25 120.0 . . ?
C31 C30 C29 120.0 . . ?
C30 C31 H31 120.0 . . ?
C30 C31 C32 120.0 . . ?
C32 C31 H31 120.0 . . ?
C31 C32 H32 120.0 . . ?
C31 C32 C33 120.0 . . ?
C33 C32 H32 120.0 . . ?
C32 C33 C34 120.0 . . ?
C32 C33 C35 120.0(9) . . ?
C34 C33 C35 119.8(8) . . ?
C29 C34 H34 120.0 . . ?
C33 C34 C29 120.0 . . ?
C33 C34 H34 120.0 . . ?
O4 C35 C33 122(2) . . ?
O5 C35 O4 113(3) . . ?
O5 C35 C33 125(2) . . ?

loop_
_geom_bond_atom_site_label_1
_geom_bond_atom_site_label_2
_geom_bond_distance
_geom_bond_site_symmetry_2
_geom_bond_publ_flag
Zr1 Zr1 3.4775(19) 86_656 ?
Zr1 Zr1 3.4775(19) 27_545 ?
Zr1 Zr1 3.4775(19) 38_446 ?
Zr1 Zr1 3.4775(19) 75_566 ?
Zr1 O1 2.108(3) 75_566 ?
Zr1 O1 2.108(3) 38_446 ?
Zr1 O1 2.108(3) 91_446 ?
Zr1 O1 2.108(3) . ?
Zr1 H1A 1.745(7) 41_456 ?
Zr1 H1A 1.745(6) 38_446 ?
Zr1 H1A 1.745(6) 91_446 ?
Zr1 H1A 1.745(7) 92_456 ?
Zr1 O2 2.19(2) . ?
O1 H1A 0.8733 . ?
O1 H1A 0.8733 28_565 ?
O1 H1A 0.8733 41_456 ?
O2 C1 1.30(2) . ?
O3 C1 1.273(19) . ?
O4 C35 1.26(2) . ?
O5 C35 1.21(2) . ?
N1 H1 0.8800 . ?
N1 C17 1.430(16) . ?
N1 C18 1.431(17) . ?
N2 H2 0.8800 . ?
N2 C16 1.440(16) . ?
N2 C18 1.433(17) . ?
C1 C3 1.510(12) . ?
C2 H2A 0.9500 . ?
C2 C3 1.3600 . ?
C2 C7 1.3600 . ?
C3 C4 1.3600 . ?
C4 H4 0.9500 . ?
C4 C5 1.3600 . ?
C5 H5 0.9500 . ?
C5 C6 1.3600 . ?
C6 C7 1.3600 . ?
C6 C11 1.3600 . ?
C7 C8 1.3600 . ?
C8 H8 0.9500 . ?
C8 C9 1.3600 . ?
C9 H9 0.9500 . ?
C9 C10 1.3600 . ?
C10 C11 1.3600 . ?
C10 C12 1.498(11) . ?
C11 H11 0.9500 . ?
C12 C13 1.3600 . ?
C12 C17 1.3600 . ?
C13 H13 0.9500 . ?
C13 C14 1.3600 . ?
C14 H14 0.9500 . ?
C14 C15 1.3600 . ?
C15 C16 1.3600 . ?
C15 C26 1.503(11) . ?
C16 C17 1.3600 . ?
C18 C19 1.469(12) . ?
C24 H24 0.9500 . ?
C24 C19 1.3900 . ?
C24 C23 1.3900 . ?
C19 C20 1.3900 . ?
C20 H20 0.9500 . ?
C20 C21 1.3900 . ?
C21 H21 0.9500 . ?
C21 C22 1.3900 . ?
C22 H22 0.9500 . ?
C22 C23 1.3900 . ?
C23 H23 0.9500 . ?
C25 H25 0.9500 . ?
C25 C26 1.3600 . ?
C25 C30 1.3600 . ?
C26 C27 1.3600 . ?
C27 H27 0.9500 . ?
C27 C28 1.3600 . ?
C28 H28 0.9500 . ?
C28 C29 1.3600 . ?
C29 C30 1.3600 . ?
C29 C34 1.3600 . ?
C30 C31 1.3600 . ?
C31 H31 0.9500 . ?
C31 C32 1.3600 . ?
C32 H32 0.9500 . ?
C32 C33 1.3600 . ?
C33 C34 1.3600 . ?
C33 C35 1.497(13) . ?
C34 H34 0.9500 . ?

loop_
_geom_torsion_atom_site_label_1
_geom_torsion_atom_site_label_2
_geom_torsion_atom_site_label_3
_geom_torsion_atom_site_label_4
_geom_torsion
_geom_torsion_site_symmetry_1
_geom_torsion_site_symmetry_2
_geom_torsion_site_symmetry_3
_geom_torsion_site_symmetry_4
_geom_torsion_publ_flag
Zr1 O2 C1 O3 7(4) . . . . ?
Zr1 O2 C1 C3 -173(4) . . . . ?
O2 C1 C3 C2 -163(3) . . . . ?
O2 C1 C3 C4 17(3) . . . . ?
O3 C1 C3 C2 17(3) . . . . ?
O3 C1 C3 C4 -163(3) . . . . ?
N1 C18 C19 C24 -136.8(15) . . . . ?
N1 C18 C19 C20 44.9(17) . . . . ?
N2 C16 C17 N1 -0.5(8) . . . . ?
N2 C16 C17 C12 -179.6(10) . . . . ?
N2 C18 C19 C24 51.6(17) . . . . ?
N2 C18 C19 C20 -126.6(17) . . . . ?
C1 C3 C4 C5 179.9(4) . . . . ?
C2 C3 C4 C5 0.0 . . . . ?
C2 C7 C8 C9 180.0 . . . . ?
C3 C2 C7 C6 0.0 . . . . ?
C3 C2 C7 C8 180.0 . . . . ?
C3 C4 C5 C6 0.0 . . . . ?
C4 C5 C6 C7 0.0 . . . . ?
C4 C5 C6 C11 180.0 . . . . ?
C5 C6 C7 C2 0.0 . . . . ?
C5 C6 C7 C8 180.0 . . . . ?
C5 C6 C11 C10 180.0 . . . . ?
C6 C7 C8 C9 0.0 . . . . ?
C7 C2 C3 C1 -179.9(4) . . . . ?
C7 C2 C3 C4 0.0 . . . . ?
C7 C6 C11 C10 0.0 . . . . ?
C7 C8 C9 C10 0.0 . . . . ?
C8 C9 C10 C11 0.0 . . . . ?
C8 C9 C10 C12 179.1(13) . . . . ?
C9 C10 C11 C6 0.0 . . . . ?
C9 C10 C12 C13 -105.0(18) . . . . ?
C9 C10 C12 C17 76.1(19) . . . . ?
C10 C12 C13 C14 -178.9(10) . . . . ?
C10 C12 C17 N1 -0.1(12) . . . . ?
C10 C12 C17 C16 178.9(10) . . . . ?
C11 C6 C7 C2 180.0 . . . . ?
C11 C6 C7 C8 0.0 . . . . ?
C11 C10 C12 C13 74.2(15) . . . . ?
C11 C10 C12 C17 -104.7(15) . . . . ?
C12 C10 C11 C6 -179.2(12) . . . . ?
C12 C13 C14 C15 0.0 . . . . ?
C13 C12 C17 N1 -179.0(12) . . . . ?
C13 C12 C17 C16 0.0 . . . . ?
C13 C14 C15 C16 0.0 . . . . ?
C13 C14 C15 C26 178.4(12) . . . . ?
C14 C15 C16 N2 179.5(13) . . . . ?
C14 C15 C16 C17 0.0 . . . . ?
C14 C15 C26 C25 15(2) . . . . ?
C14 C15 C26 C27 -165(2) . . . . ?
C15 C16 C17 N1 179.2(10) . . . . ?
C15 C16 C17 C12 0.0 . . . . ?
C15 C26 C27 C28 -179.9(5) . . . . ?
C16 N2 C18 N1 3.3(12) . . . . ?
C16 N2 C18 C19 176.1(13) . . . . ?
C16 C15 C26 C25 -166(2) . . . . ?
C16 C15 C26 C27 13(2) . . . . ?
C17 N1 C18 N2 -3.5(12) . . . . ?
C17 N1 C18 C19 -176.3(14) . . . . ?
C17 C12 C13 C14 0.0 . . . . ?
C18 N1 C17 C12 -178.4(10) . . . . ?
C18 N1 C17 C16 2.5(10) . . . . ?
C18 N2 C16 C15 178.7(11) . . . . ?
C18 N2 C16 C17 -1.7(10) . . . . ?
C18 C19 C20 C21 178.3(8) . . . . ?
C24 C19 C20 C21 0.0 . . . . ?
C19 C24 C23 C22 0.0 . . . . ?
C19 C20 C21 C22 0.0 . . . . ?
C20 C21 C22 C23 0.0 . . . . ?
C21 C22 C23 C24 0.0 . . . . ?
C23 C24 C19 C18 -178.2(8) . . . . ?
C23 C24 C19 C20 0.0 . . . . ?
C25 C26 C27 C28 0.0 . . . . ?
C25 C30 C31 C32 180.0 . . . . ?
C26 C15 C16 N2 1.1(14) . . . . ?
C26 C15 C16 C17 -178.4(12) . . . . ?
C26 C25 C30 C29 0.0 . . . . ?
C26 C25 C30 C31 180.0 . . . . ?
C26 C27 C28 C29 0.0 . . . . ?
C27 C28 C29 C30 0.0 . . . . ?
C27 C28 C29 C34 180.0 . . . . ?
C28 C29 C30 C25 0.0 . . . . ?
C28 C29 C30 C31 180.0 . . . . ?
C28 C29 C34 C33 180.0 . . . . ?
C29 C30 C31 C32 0.0 . . . . ?
C30 C25 C26 C15 179.9(5) . . . . ?
C30 C25 C26 C27 0.0 . . . . ?
C30 C29 C34 C33 0.0 . . . . ?
C30 C31 C32 C33 0.0 . . . . ?
C31 C32 C33 C34 0.0 . . . . ?
C31 C32 C33 C35 175.2(17) . . . . ?
C32 C33 C34 C29 0.0 . . . . ?
C32 C33 C35 O4 -108(5) . . . . ?
C32 C33 C35 O5 72(5) . . . . ?
C34 C29 C30 C25 180.0 . . . . ?
C34 C29 C30 C31 0.0 . . . . ?
C34 C33 C35 O4 67(5) . . . . ?
C34 C33 C35 O5 -113(5) . . . . ?
C35 C33 C34 C29 -175.2(17) . . . . ?

loop_
_platon_squeeze_void_nr
_platon_squeeze_void_average_x
_platon_squeeze_void_average_y
_platon_squeeze_void_average_z
_platon_squeeze_void_volume
_platon_squeeze_void_count_electrons
_platon_squeeze_void_content
1 -0.004 -0.010 -0.006 31033 3397 '140 H2O,52 DMF'

loop_
_twin_individual_id
_twin_individual_mass_fraction_refined
1 0.528(14)
2 0.472(14)
